data_7130330
loop_
_publ_author_name
'McManus, Caitil\'in'
'Crumpton, Agamemnon E.'
'Aldridge, Simon'

_publ_section_title
;
 Alkyne insertion into Cu--Al bonds and selective functionalization to
 form copper acyl compounds
;
_journal_name_full 'Chemical Communications'
_journal_paper_doi 10.1039/D2CC02578G
_journal_year 2022
_chemical_formula_moiety 'C65 H99 Al Cu N2 O P, 2(C7 H8)'
_chemical_formula_sum 'C79 H115 Al Cu N2 O P'
_chemical_formula_weight 1230.21
_space_group_crystal_system triclinic
_space_group_IT_number 2
_space_group_name_Hall '-P 1'
_space_group_name_H-M_alt 'P -1'
_atom_sites_solution_hydrogens geom
_atom_sites_solution_primary dual
_audit_creation_date 2021-07-19
_audit_creation_method
;
Olex2 1.3
(compiled 2020.11.12 svn.r5f609507 for OlexSys, GUI svn.r6272)
;
_audit_update_record
;
2022-03-11 deposited with the CCDC.	2022-06-22 downloaded from the CCDC.
;
_cell_angle_alpha 75.776(3)
_cell_angle_beta 78.631(3)
_cell_angle_gamma 84.115(3)
_cell_formula_units_Z 2
_cell_length_a 12.6157(4)
_cell_length_b 15.1843(5)
_cell_length_c 20.1243(7)
_cell_measurement_reflns_used 11475
_cell_measurement_temperature 150.03(18)
_cell_measurement_theta_max 76.0940
_cell_measurement_theta_min 3.5640
_cell_volume 3657.6(2)
_computing_cell_refinement 'CrysAlisPro 1.171.39.46 (Rigaku OD, 2018)'
_computing_data_collection 'CrysAlisPro 1.171.39.46 (Rigaku OD, 2018)'
_computing_data_reduction 'CrysAlisPro 1.171.39.46 (Rigaku OD, 2018)'
_computing_molecular_graphics 'Olex2 1.3 (Dolomanov et al., 2009)'
_computing_publication_material 'Olex2 1.3 (Dolomanov et al., 2009)'
_computing_structure_refinement 'SHELXL 2018/3 (Sheldrick, 2015)'
_computing_structure_solution 'SHELXT 2018/2 (Sheldrick, 2018)'
_diffrn_ambient_environment N~2~
_diffrn_ambient_temperature 150.03(18)
_diffrn_detector 'CCD plate'
_diffrn_detector_area_resol_mean 10.4102
_diffrn_detector_type Atlas
_diffrn_measured_fraction_theta_full 1.000
_diffrn_measured_fraction_theta_max 0.986
_diffrn_measurement_details
;
List of Runs (angles in degrees, time in seconds):

  # Type    Start    End  Width  t~exp~   \w     \q     \k     \f   Frames
#--------------------------------------------------------------------------
  1  \w    -39.00  -8.00   1.00    5.00    --  -42.78  57.00-180.00   31
  2  \w      1.00  33.00   1.00    5.00    --  -42.78  19.00-150.00   32
  3  \w     -5.00  36.00   1.00    5.00    --  -42.78  19.00 120.00   41
  4  \w      5.00  36.00   1.00    5.00    --  -42.78  19.00-180.00   31
  5  \w     -5.00  29.00   1.00    5.00    --  -42.78  19.00-120.00   34
  6  \w      2.00  31.00   1.00    5.00    --  -42.78  19.00 -90.00   29
  7  \w     -5.00  33.00   1.00    5.00    --  -42.78  19.00 -30.00   38
  8  \w    -22.00  14.00   1.00    5.00    --  -42.78  38.00  90.00   36
  9  \w     66.00 116.00   1.00    5.00    --   42.78 178.00   0.00   50
 10  \w     61.00 121.00   1.00    5.00    --   42.78-178.00 120.00   60
 11  \w     94.00 130.00   1.00    5.00    --   42.78 178.00 -90.00   36
 12  \w     40.00  65.00   1.00   15.00    --  111.00 -45.00-180.00   25
 13  \w     43.00  83.00   1.00   15.00    --  111.00 -61.00  90.00   40
 14  \w     39.00  88.00   1.00   15.00    --  111.00 -95.00 120.00   49
 15  \w     40.00  68.00   1.00   15.00    --  111.00 -45.00 150.00   28
 16  \w     88.00 135.00   1.00   15.00    --  111.00  45.00-150.00   47
 17  \w     65.00 106.00   1.00   15.00    --  111.00-124.00  20.00   41
 18  \w     76.00 177.00   1.00   15.00    --  111.00  15.00 150.00  101
 19  \w     63.00  95.00   1.00   15.00    --  111.00-125.00   0.00   32
 20  \w     54.00  91.00   1.00   15.00    --  111.00 -61.00 120.00   37
 21  \w     42.00  93.00   1.00   15.00    --  111.00 -61.00 -30.00   51
 22  \w    132.00 159.00   1.00   15.00    --  111.00 125.00  30.00   27
 23  \w     45.00  70.00   1.00   15.00    --  111.00-125.00 -60.00   25
 24  \w    127.00 160.00   1.00   15.00    --  111.00  30.00-180.00   33
 25  \w     52.00  77.00   1.00   15.00    --  111.00 -61.00-180.00   25
 26  \w     54.00  90.00   1.00   15.00    --  111.00 -61.00 -90.00   36
 27  \w     78.00 105.00   1.00   15.00    --  111.00 -95.00-180.00   27
 28  \w     66.00 106.00   1.00   15.00    --  111.00 -95.00   0.00   40
 29  \w     44.00  93.00   1.00   15.00    --  111.00 -61.00  30.00   49
 30  \w    139.00 178.00   1.00   15.00    --  111.00  61.00  90.00   39
 31  \w     92.00 120.00   1.00   15.00    --  111.00  30.00-180.00   28
 32  \w    134.00 161.00   1.00   15.00    --  111.00  45.00   0.00   27
 33  \w     41.00  67.00   1.00   15.00    --  111.00 -45.00  30.00   26
 34  \w     88.00 127.00   1.00   15.00    --  111.00  45.00   0.00   39
 35  \w     44.00 112.00   1.00   15.00    --  111.00-125.00 -30.00   68
 36  \w     42.00  70.00   1.00   15.00    --  111.00-125.00-150.00   28
 37  \w     86.00 112.00   1.00   15.00    --  111.00-125.00-150.00   26
 38  \w     90.00 174.00   1.00   15.00    --  111.00  45.00  60.00   84
 39  \w    106.00 169.00   1.00   15.00    --  111.00 125.00   0.00   63
 40  \w     82.00 109.00   1.00   15.00    --  111.00-125.00 -60.00   27
 41  \w     40.00  65.00   1.00   15.00    --  111.00 -45.00  90.00   25
 42  \w    101.00 129.00   1.00   15.00    --  111.00-148.00-143.00   28
 43  \w     98.00 147.00   1.00   15.00    --  111.00  45.00  30.00   49
 44  \w     61.00 107.00   1.00   15.00    --  111.00-101.00-140.37   46
 45  \w     70.00 108.00   1.00   15.00    --  111.00-125.00  90.00   38
 46  \w     82.00 107.00   1.00   15.00    --  111.00 -97.00  60.68   25
;
_diffrn_measurement_device 'four-circle diffractometer'
_diffrn_measurement_device_type 'SuperNova, Dual, Cu at home/near, Atlas'
_diffrn_measurement_method '\w scans'
_diffrn_orient_matrix_type 'CrysAlisPro convention (1999,Acta A55,543-557)'
_diffrn_orient_matrix_UB_11 0.0121777000
_diffrn_orient_matrix_UB_12 -0.0759811000
_diffrn_orient_matrix_UB_13 -0.0399860000
_diffrn_orient_matrix_UB_21 0.0302033000
_diffrn_orient_matrix_UB_22 0.0704027000
_diffrn_orient_matrix_UB_23 -0.0692769000
_diffrn_orient_matrix_UB_31 0.1204353000
_diffrn_orient_matrix_UB_32 -0.0161548000
_diffrn_orient_matrix_UB_33 0.0065917000
_diffrn_radiation_monochromator mirror
_diffrn_radiation_probe x-ray
_diffrn_radiation_type 'Cu K\a'
_diffrn_radiation_wavelength 1.54184
_diffrn_reflns_av_R_equivalents 0.0477
_diffrn_reflns_av_unetI/netI 0.0506
_diffrn_reflns_Laue_measured_fraction_full 1.000
_diffrn_reflns_Laue_measured_fraction_max 0.986
_diffrn_reflns_limit_h_max 15
_diffrn_reflns_limit_h_min -11
_diffrn_reflns_limit_k_max 18
_diffrn_reflns_limit_k_min -19
_diffrn_reflns_limit_l_max 25
_diffrn_reflns_limit_l_min -24
_diffrn_reflns_number 41026
_diffrn_reflns_point_group_measured_fraction_full 1.000
_diffrn_reflns_point_group_measured_fraction_max 0.986
_diffrn_reflns_theta_full 67.684
_diffrn_reflns_theta_max 76.199
_diffrn_reflns_theta_min 3.007
_diffrn_source 'micro-focus sealed X-ray tube'
_diffrn_source_type 'SuperNova (Cu) X-ray Source'
_exptl_absorpt_coefficient_mu 1.061
_exptl_absorpt_correction_T_max 1.00000
_exptl_absorpt_correction_T_min 0.85314
_exptl_absorpt_correction_type multi-scan
_exptl_absorpt_process_details
;
CrysAlisPro 1.171.39.46 (Rigaku Oxford Diffraction, 2018)
Empirical absorption correction using spherical harmonics,
 implemented in SCALE3 ABSPACK scaling algorithm.
;
_exptl_crystal_colour colourless
_exptl_crystal_colour_primary colourless
_exptl_crystal_density_diffrn 1.117
_exptl_crystal_description plate
_exptl_crystal_F_000 1336
_exptl_crystal_size_max 0.4
_exptl_crystal_size_mid 0.2
_exptl_crystal_size_min 0.02
_refine_diff_density_max 1.813
_refine_diff_density_min -0.636
_refine_diff_density_rms 0.082
_refine_ls_extinction_method none
_refine_ls_goodness_of_fit_ref 1.046
_refine_ls_hydrogen_treatment constr
_refine_ls_matrix_type full
_refine_ls_number_parameters 795
_refine_ls_number_reflns 15110
_refine_ls_number_restraints 33
_refine_ls_restrained_S_all 1.053
_refine_ls_R_factor_all 0.0800
_refine_ls_R_factor_gt 0.0630
_refine_ls_shift/su_max 0.001
_refine_ls_shift/su_mean 0.000
_refine_ls_structure_factor_coef Fsqd
_refine_ls_weighting_details 'w=1/[\s^2^(Fo^2^)+(0.1097P)^2^+1.6986P] where P=(Fo^2^+2Fc^2^)/3'
_refine_ls_weighting_scheme calc
_refine_ls_wR_factor_gt 0.1713
_refine_ls_wR_factor_ref 0.1889
_reflns_Friedel_coverage 0.000
_reflns_number_gt 11803
_reflns_number_total 15110
_reflns_threshold_expression 'I > 2\s(I)'
_cod_data_source_file d2cc02578g2.cif
_cod_data_source_block 2-Et
_cod_database_code 7130330
_shelx_shelxl_version_number 2018/3
_chemical_oxdiff_formula 'C60 H70 Al1 P1 O1 N2 Cu1'
_shelx_space_group_comment
;
The symmetry employed for this shelxl refinement is uniquely defined
by the following loop, which should always be used as a source of
symmetry information in preference to the above space-group names.
They are only intended as comments.
;
_shelx_estimated_absorpt_t_max 0.979
_shelx_estimated_absorpt_t_min 0.676
_reflns_odcompleteness_completeness 99.71
_reflns_odcompleteness_iscentric 1
_reflns_odcompleteness_theta 74.33
_olex2_refinement_description
;
1. Fixed Uiso
 At 1.2 times of:
  All C(H) groups, All C(H,H) groups
 At 1.5 times of:
  All C(H,H,H) groups
2. Uiso/Uaniso restraints and constraints
C49 \\sim C50 \\sim C48: within 2A with sigma of 0.005 and sigma for terminal
atoms of 0.01 within 2A
C53 \\sim C55 \\sim C56: within 2A with sigma of 0.005 and sigma for terminal
atoms of 0.01 within 2A
C205 \\sim C206: within 2A with sigma of 0.005 and sigma for terminal atoms of
0.01 within 2A
C48 \\sim C49: within 2A with sigma of 0.005 and sigma for terminal atoms of
0.01 within 2A
3. Rigid body (RIGU) restrains
 C50, C49
 with sigma for 1-2 distances of 0.004 and sigma for 1-3 distances of 0.004
4.a Ternary CH refined with riding coordinates:
 C32(H32), C44(H44), C41(H41), C29(H29)
4.b Secondary CH2 refined with riding coordinates:
 C48(H48A,H48B), C51(H51A,H51B)
4.c Aromatic/amide H refined with riding coordinates:
 C13(H13), C11(H11), C4(H4), C2(H2), C39(H39), C38(H38), C25(H25), C37(H37),
 C27(H27), C26(H26), C204(H204), C203(H203), C202(H202), C201(H201), C200(H200),
  C104(H104), C100(H100), C101(H101), C103(H103), C102(H102)
4.d Idealised Me refined as rotating group:
 C8(H8A,H8B,H8C), C9(H9A,H9B,H9C), C34(H34A,H34B,H34C), C30(H30A,H30B,H30C),
 C22(H22A,H22B,H22C), C43(H43A,H43B,H43C), C16(H16A,H16B,H16C), C18(H18A,H18B,
 H18C), C47(H47A,H47B,H47C), C33(H33A,H33B,H33C), C42(H42A,H42B,H42C), C45(H45A,
 H45B,H45C), C21(H21A,H21B,H21C), C46(H46A,H46B,H46C), C17(H17A,H17B,H17C),
 C52(H52A,H52B,H52C), C31(H31A,H31B,H31C), C20(H20A,H20B,H20C), C55(H55A,H55B,
 H55C), C59(H59A,H59B,H59C), C58(H58A,H58B,H58C), C64(H64A,H64B,H64C), C62(H62A,
 H62B,H62C), C63(H63A,H63B,H63C), C60(H60A,H60B,H60C), C54(H54A,H54B,H54C),
 C206(H20D,H20E,H20F), C106(H10A,H10B,H10C), C56(H56A,H56B,H56C)
;
_olex2_submission_special_instructions 'No special instructions were received'
_oxdiff_exptl_absorpt_empirical_details
;
Empirical correction (ABSPACK) includes:
- Absorption correction using spherical harmonics
- Frame scaling
;
_oxdiff_exptl_absorpt_empirical_full_max 1.450
_oxdiff_exptl_absorpt_empirical_full_min 0.728

loop_
_space_group_symop_operation_xyz
'x, y, z'
'-x, -y, -z'

loop_
_atom_site_label
_atom_site_type_symbol
_atom_site_fract_x
_atom_site_fract_y
_atom_site_fract_z
_atom_site_U_iso_or_equiv
_atom_site_adp_type
_atom_site_occupancy
_atom_site_site_symmetry_order
_atom_site_calc_flag
_atom_site_refinement_flags_posn
_atom_site_refinement_flags_adp
_atom_site_refinement_flags_occupancy
_atom_site_disorder_assembly
_atom_site_disorder_group
Cu1 Cu 0.55864(3) 0.03616(3) 0.78846(2) 0.03162(12) Uani 1 1 d . . . . .
P1 P 0.40954(5) 0.01179(4) 0.75524(4) 0.03000(15) Uani 1 1 d . . . . .
Al1 Al 0.73481(5) 0.22690(4) 0.73701(3) 0.02105(15) Uani 1 1 d . . . . .
O1 O 0.85504(12) 0.29781(10) 0.73141(8) 0.0214(3) Uani 1 1 d . . . . .
N2 N 0.65112(14) 0.32890(13) 0.76288(10) 0.0210(4) Uani 1 1 d . . . . .
N1 N 0.80176(15) 0.21858(13) 0.64510(10) 0.0216(4) Uani 1 1 d . . . . .
C49 C 0.73851(16) 0.11550(19) 0.81644(11) 0.0251(5) Uani 1 1 d . U . . .
C14 C 0.71459(18) 0.39348(15) 0.77141(12) 0.0217(4) Uani 1 1 d . . . . .
C80 C 0.82571(18) 0.38047(15) 0.75169(12) 0.0224(4) Uani 1 1 d . . . . .
C1 C 0.89987(18) 0.26189(15) 0.62308(12) 0.0229(4) Uani 1 1 d . . . . .
C5 C 1.01204(17) 0.36485(16) 0.65481(13) 0.0239(4) Uani 1 1 d . . . . .
C23 C 0.78537(18) 0.16075(16) 0.60121(12) 0.0231(4) Uani 1 1 d . . . . .
C10 C 0.90319(18) 0.44107(16) 0.74432(12) 0.0239(4) Uani 1 1 d . . . . .
C6 C 0.92809(17) 0.30824(15) 0.66790(12) 0.0226(4) Uani 1 1 d . . . . .
C13 C 0.68163(18) 0.47249(16) 0.79707(13) 0.0248(4) Uani 1 1 d . . . . .
H13 H 0.609002 0.483284 0.815049 0.030 Uiso 1 1 calc R U . . .
C11 C 0.86674(19) 0.52051(16) 0.76767(13) 0.0271(5) Uani 1 1 d . . . . .
H11 H 0.915382 0.564036 0.764565 0.033 Uiso 1 1 calc R U . . .
C12 C 0.7568(2) 0.53451(16) 0.79576(13) 0.0270(5) Uani 1 1 d . . . . .
C50 C 0.6777(2) 0.05056(18) 0.83222(13) 0.0301(5) Uani 1 1 d . U . . .
C35 C 0.53669(17) 0.34548(15) 0.78569(12) 0.0217(4) Uani 1 1 d . . . . .
C4 C 1.08137(19) 0.36950(17) 0.59098(14) 0.0287(5) Uani 1 1 d . . . . .
H4 H 1.139918 0.406334 0.579066 0.034 Uiso 1 1 calc R U . . .
C24 C 0.83745(19) 0.07344(17) 0.60800(13) 0.0274(5) Uani 1 1 d . . . . .
C40 C 0.47434(19) 0.40188(17) 0.73881(13) 0.0265(5) Uani 1 1 d . . . . .
C7 C 1.01946(18) 0.41511(16) 0.71138(14) 0.0267(5) Uani 1 1 d . . . . .
C36 C 0.48933(19) 0.31039(16) 0.85527(13) 0.0261(5) Uani 1 1 d . . . . .
C2 C 0.9735(2) 0.26634(17) 0.56049(13) 0.0277(5) Uani 1 1 d . . . . .
H2 H 0.962287 0.233798 0.529141 0.033 Uiso 1 1 calc R U . . .
C15 C 0.7200(2) 0.62031(17) 0.82406(14) 0.0303(5) Uani 1 1 d . . . . .
C28 C 0.7229(2) 0.19456(17) 0.54808(13) 0.0279(5) Uani 1 1 d . . . . .
C3 C 1.0640(2) 0.31938(18) 0.54457(14) 0.0300(5) Uani 1 1 d . . . . .
C39 C 0.3645(2) 0.42008(19) 0.76324(15) 0.0330(5) Uani 1 1 d . . . . .
H39 H 0.322384 0.456815 0.732968 0.040 Uiso 1 1 calc R U . . .
C32 C 0.9066(2) 0.03310(18) 0.66359(15) 0.0325(5) Uani 1 1 d . . . . .
H32 H 0.900162 0.075072 0.694389 0.039 Uiso 1 1 calc R U . . .
C8 C 1.0865(2) 0.49898(19) 0.68208(17) 0.0359(6) Uani 1 1 d . . . . .
H8A H 1.092921 0.526208 0.719310 0.054 Uiso 1 1 calc R U . . .
H8B H 1.051431 0.542144 0.648572 0.054 Uiso 1 1 calc R U . . .
H8C H 1.157347 0.481197 0.659985 0.054 Uiso 1 1 calc R U . . .
C38 C 0.3176(2) 0.3846(2) 0.83126(16) 0.0348(6) Uani 1 1 d . . . . .
H38 H 0.244414 0.397434 0.846501 0.042 Uiso 1 1 calc R U . . .
C25 C 0.8282(2) 0.02137(19) 0.56145(15) 0.0357(6) Uani 1 1 d . . . . .
H25 H 0.861984 -0.036647 0.566155 0.043 Uiso 1 1 calc R U . . .
C37 C 0.3791(2) 0.33026(19) 0.87668(15) 0.0333(5) Uani 1 1 d . . . . .
H37 H 0.346701 0.306329 0.922436 0.040 Uiso 1 1 calc R U . . .
C27 C 0.7172(2) 0.1403(2) 0.50228(15) 0.0371(6) Uani 1 1 d . . . . .
H27 H 0.677299 0.162058 0.466744 0.045 Uiso 1 1 calc R U . . .
C48 C 0.8221(2) 0.13251(18) 0.85954(14) 0.0319(5) Uani 1 1 d . U . . .
H48A H 0.822898 0.197330 0.855961 0.038 Uiso 1 1 calc R U . . .
H48B H 0.799479 0.103234 0.908234 0.038 Uiso 1 1 calc R U . . .
C44 C 0.5543(2) 0.2546(2) 0.90898(14) 0.0349(6) Uani 1 1 d . . . . .
H44 H 0.627338 0.242055 0.884454 0.042 Uiso 1 1 calc R U . . .
C41 C 0.5235(2) 0.4469(2) 0.66456(14) 0.0377(6) Uani 1 1 d . . . . .
H41 H 0.592369 0.413708 0.651847 0.045 Uiso 1 1 calc R U . . .
C26 C 0.7697(2) 0.0544(2) 0.50855(16) 0.0396(6) Uani 1 1 d . . . . .
H26 H 0.765414 0.019483 0.477256 0.048 Uiso 1 1 calc R U . . .
C9 C 1.0729(2) 0.34883(19) 0.76843(15) 0.0328(5) Uani 1 1 d . . . . .
H9A H 1.144805 0.330394 0.748592 0.049 Uiso 1 1 calc R U . . .
H9B H 1.030802 0.296253 0.787356 0.049 Uiso 1 1 calc R U . . .
H9C H 1.076170 0.378619 0.804828 0.049 Uiso 1 1 calc R U . . .
C51 C 0.6827(3) -0.02581(18) 0.89806(15) 0.0378(6) Uani 1 1 d . . . . .
H51A H 0.741320 -0.015561 0.919568 0.045 Uiso 1 1 calc R U . . .
H51B H 0.615758 -0.022368 0.930902 0.045 Uiso 1 1 calc R U . . .
C29 C 0.6628(2) 0.28763(19) 0.53977(15) 0.0354(6) Uani 1 1 d . . . . .
H29 H 0.633525 0.296899 0.586564 0.042 Uiso 1 1 calc R U . . .
C19 C 1.1444(2) 0.3240(2) 0.47585(15) 0.0372(6) Uani 1 1 d . . . . .
C34 C 0.8669(3) -0.0582(2) 0.70752(18) 0.0449(7) Uani 1 1 d . . . . .
H34A H 0.791285 -0.051239 0.726413 0.067 Uiso 1 1 calc R U . . .
H34B H 0.906959 -0.079265 0.744883 0.067 Uiso 1 1 calc R U . . .
H34C H 0.877388 -0.101647 0.678957 0.067 Uiso 1 1 calc R U . . .
C30 C 0.5672(3) 0.2948(2) 0.50170(18) 0.0440(7) Uani 1 1 d . . . . .
H30A H 0.527513 0.352140 0.502057 0.066 Uiso 1 1 calc R U . . .
H30B H 0.520457 0.246176 0.524759 0.066 Uiso 1 1 calc R U . . .
H30C H 0.593878 0.290554 0.454431 0.066 Uiso 1 1 calc R U . . .
C22 C 1.1552(3) 0.4236(2) 0.43556(16) 0.0448(7) Uani 1 1 d . . . . .
H22A H 1.186285 0.456156 0.461623 0.067 Uiso 1 1 calc R U . . .
H22B H 1.084979 0.450974 0.428728 0.067 Uiso 1 1 calc R U . . .
H22C H 1.201201 0.425859 0.391125 0.067 Uiso 1 1 calc R U . . .
C57 C 0.3285(3) -0.0726(2) 0.82959(19) 0.0504(8) Uani 1 1 d . . . . .
C205 C 1.0143(3) 0.2271(3) 0.98896(18) 0.0532(8) Uani 1 1 d . U . . .
C43 C 0.5466(3) 0.5459(3) 0.65720(17) 0.0501(8) Uani 1 1 d . . . . .
H43A H 0.579050 0.571550 0.609916 0.075 Uiso 1 1 calc R U . . .
H43B H 0.595265 0.548595 0.687708 0.075 Uiso 1 1 calc R U . . .
H43C H 0.480068 0.579779 0.669337 0.075 Uiso 1 1 calc R U . . .
C16 C 0.5975(3) 0.6276(2) 0.85108(19) 0.0456(7) Uani 1 1 d . . . . .
H16A H 0.559270 0.629846 0.813849 0.068 Uiso 1 1 calc R U . . .
H16B H 0.579208 0.681994 0.868127 0.068 Uiso 1 1 calc R U . . .
H16C H 0.577441 0.575581 0.888139 0.068 Uiso 1 1 calc R U . . .
C204 C 0.9202(3) 0.2646(3) 0.96379(19) 0.0551(9) Uani 1 1 d . . . . .
H204 H 0.867594 0.226597 0.962547 0.066 Uiso 1 1 calc R U . . .
C18 C 0.7481(3) 0.7050(2) 0.76565(18) 0.0459(7) Uani 1 1 d . . . . .
H18A H 0.824936 0.704002 0.749284 0.069 Uiso 1 1 calc R U . . .
H18B H 0.725326 0.758627 0.783134 0.069 Uiso 1 1 calc R U . . .
H18C H 0.711665 0.705547 0.727928 0.069 Uiso 1 1 calc R U . . .
C47 C 0.9367(2) 0.0957(2) 0.83385(19) 0.0448(7) Uani 1 1 d . . . . .
H47A H 0.961067 0.127143 0.786504 0.067 Uiso 1 1 calc R U . . .
H47B H 0.935899 0.031798 0.836331 0.067 Uiso 1 1 calc R U . . .
H47C H 0.984829 0.105054 0.862635 0.067 Uiso 1 1 calc R U . . .
C33 C 1.0258(2) 0.0226(2) 0.6309(2) 0.0486(8) Uani 1 1 d . . . . .
H33A H 1.033874 -0.017817 0.600090 0.073 Uiso 1 1 calc R U . . .
H33B H 1.067664 -0.001949 0.666966 0.073 Uiso 1 1 calc R U . . .
H33C H 1.050863 0.081000 0.605162 0.073 Uiso 1 1 calc R U . . .
C42 C 0.4512(3) 0.4446(2) 0.61236(17) 0.0517(8) Uani 1 1 d . . . . .
H42A H 0.385587 0.481062 0.621395 0.078 Uiso 1 1 calc R U . . .
H42B H 0.434013 0.382938 0.617013 0.078 Uiso 1 1 calc R U . . .
H42C H 0.488616 0.468196 0.565902 0.078 Uiso 1 1 calc R U . . .
C53 C 0.4438(3) -0.0370(3) 0.6754(2) 0.0593(9) Uani 1 1 d . U . . .
C45 C 0.5645(3) 0.3088(3) 0.96225(17) 0.0516(8) Uani 1 1 d . . . . .
H45A H 0.493657 0.323333 0.986206 0.077 Uiso 1 1 calc R U . . .
H45B H 0.599593 0.363935 0.938615 0.077 Uiso 1 1 calc R U . . .
H45C H 0.606544 0.272921 0.995266 0.077 Uiso 1 1 calc R U . . .
C21 C 1.2556(3) 0.2833(3) 0.4926(2) 0.0579(9) Uani 1 1 d . . . . .
H21A H 1.307345 0.288361 0.450090 0.087 Uiso 1 1 calc R U . . .
H21B H 1.249918 0.220309 0.516121 0.087 Uiso 1 1 calc R U . . .
H21C H 1.278878 0.315739 0.522024 0.087 Uiso 1 1 calc R U . . .
C46 C 0.5052(3) 0.1637(2) 0.94478(17) 0.0488(8) Uani 1 1 d . . . . .
H46A H 0.549837 0.128854 0.976615 0.073 Uiso 1 1 calc R U . . .
H46B H 0.500994 0.130716 0.910402 0.073 Uiso 1 1 calc R U . . .
H46C H 0.433839 0.174073 0.969894 0.073 Uiso 1 1 calc R U . . .
C17 C 0.7775(3) 0.6193(2) 0.88486(18) 0.0457(7) Uani 1 1 d . . . . .
H17A H 0.758249 0.566820 0.921733 0.069 Uiso 1 1 calc R U . . .
H17B H 0.755611 0.673428 0.901718 0.069 Uiso 1 1 calc R U . . .
H17C H 0.854433 0.616845 0.869124 0.069 Uiso 1 1 calc R U . . .
C52 C 0.6996(3) -0.1205(2) 0.88486(18) 0.0490(8) Uani 1 1 d . . . . .
H52A H 0.768667 -0.126338 0.855553 0.074 Uiso 1 1 calc R U . . .
H52B H 0.643295 -0.130744 0.862241 0.074 Uiso 1 1 calc R U . . .
H52C H 0.697668 -0.164484 0.928384 0.074 Uiso 1 1 calc R U . . .
C31 C 0.7365(3) 0.3644(2) 0.5023(2) 0.0561(9) Uani 1 1 d . . . . .
H31A H 0.767227 0.356685 0.456348 0.084 Uiso 1 1 calc R U . . .
H31B H 0.793435 0.363514 0.527835 0.084 Uiso 1 1 calc R U . . .
H31C H 0.695274 0.421641 0.498967 0.084 Uiso 1 1 calc R U . . .
C203 C 0.9045(3) 0.3580(3) 0.9406(2) 0.0594(9) Uani 1 1 d . . . . .
H203 H 0.842338 0.382475 0.922918 0.071 Uiso 1 1 calc R U . . .
C61 C 0.3226(3) 0.1213(2) 0.7389(2) 0.0568(10) Uani 1 1 d . . . . .
C202 C 0.9803(4) 0.4140(3) 0.9437(2) 0.0628(10) Uani 1 1 d . . . . .
H202 H 0.969545 0.476755 0.928625 0.075 Uiso 1 1 calc R U . . .
C20 C 1.1079(3) 0.2726(3) 0.42844(19) 0.0604(10) Uani 1 1 d . . . . .
H20A H 1.036036 0.294551 0.421061 0.091 Uiso 1 1 calc R U . . .
H20B H 1.108159 0.208767 0.450044 0.091 Uiso 1 1 calc R U . . .
H20C H 1.156602 0.282274 0.384502 0.091 Uiso 1 1 calc R U . . .
C105 C 0.2185(3) 0.6429(3) 0.8354(3) 0.0618(10) Uani 1 1 d . . . . .
C201 C 1.0724(3) 0.3777(3) 0.9692(2) 0.0601(10) Uani 1 1 d . . . . .
H201 H 1.123811 0.415973 0.971776 0.072 Uiso 1 1 calc R U . . .
C55 C 0.3524(3) -0.0810(3) 0.6579(2) 0.0634(10) Uani 1 1 d . U . . .
H55A H 0.331250 -0.133146 0.694599 0.095 Uiso 1 1 calc R U . . .
H55B H 0.377055 -0.099628 0.614928 0.095 Uiso 1 1 calc R U . . .
H55C H 0.291579 -0.037904 0.653299 0.095 Uiso 1 1 calc R U . . .
C200 C 1.0889(3) 0.2861(3) 0.9907(2) 0.0579(9) Uani 1 1 d . . . . .
H200 H 1.152457 0.262666 1.007059 0.070 Uiso 1 1 calc R U . . .
C104 C 0.2683(4) 0.6538(3) 0.7658(3) 0.0761(15) Uani 1 1 d . . . . .
H104 H 0.338629 0.629566 0.755389 0.091 Uiso 1 1 calc R U . . .
C59 C 0.3362(4) -0.0513(4) 0.8993(2) 0.0700(12) Uani 1 1 d . . . . .
H59A H 0.410434 -0.043636 0.900315 0.105 Uiso 1 1 calc R U . . .
H59B H 0.309510 -0.100709 0.936925 0.105 Uiso 1 1 calc R U . . .
H59C H 0.293623 0.003591 0.904106 0.105 Uiso 1 1 calc R U . . .
C58 C 0.2124(3) -0.0820(3) 0.8233(3) 0.0686(12) Uani 1 1 d . . . . .
H58A H 0.171588 -0.025231 0.824222 0.103 Uiso 1 1 calc R U . . .
H58B H 0.180572 -0.128574 0.861568 0.103 Uiso 1 1 calc R U . . .
H58C H 0.211504 -0.098234 0.780243 0.103 Uiso 1 1 calc R U . . .
C64 C 0.2284(3) 0.1224(3) 0.7003(2) 0.0592(10) Uani 1 1 d . . . . .
H64A H 0.256643 0.112842 0.654573 0.089 Uiso 1 1 calc R U . . .
H64B H 0.188429 0.180225 0.696521 0.089 Uiso 1 1 calc R U . . .
H64C H 0.181337 0.074914 0.725779 0.089 Uiso 1 1 calc R U . . .
C100 C 0.1150(4) 0.6792(3) 0.8491(3) 0.0699(12) Uani 1 1 d . . . . .
H100 H 0.079717 0.672767 0.895024 0.084 Uiso 1 1 calc R U . . .
C101 C 0.0635(5) 0.7240(4) 0.7972(3) 0.0839(15) Uani 1 1 d . . . . .
H101 H -0.006718 0.748289 0.808134 0.101 Uiso 1 1 calc R U . . .
C62 C 0.2739(4) 0.1448(3) 0.8103(3) 0.0745(14) Uani 1 1 d . . . . .
H62A H 0.223960 0.100035 0.836931 0.112 Uiso 1 1 calc R U . . .
H62B H 0.236504 0.203766 0.802500 0.112 Uiso 1 1 calc R U . . .
H62C H 0.331061 0.145115 0.835374 0.112 Uiso 1 1 calc R U . . .
C63 C 0.3937(5) 0.1992(3) 0.7014(3) 0.0852(17) Uani 1 1 d . . . . .
H63A H 0.452177 0.198208 0.725705 0.128 Uiso 1 1 calc R U . . .
H63B H 0.351570 0.255821 0.699777 0.128 Uiso 1 1 calc R U . . .
H63C H 0.422392 0.193054 0.654769 0.128 Uiso 1 1 calc R U . . .
C60 C 0.3881(4) -0.1680(3) 0.8326(3) 0.0811(16) Uani 1 1 d . . . . .
H60A H 0.380692 -0.189264 0.792700 0.122 Uiso 1 1 calc R U . . .
H60B H 0.356867 -0.209918 0.874310 0.122 Uiso 1 1 calc R U . . .
H60C H 0.463428 -0.163835 0.832800 0.122 Uiso 1 1 calc R U . . .
C103 C 0.2173(7) 0.6988(4) 0.7130(3) 0.103(2) Uani 1 1 d . . . . .
H103 H 0.252162 0.705458 0.666912 0.124 Uiso 1 1 calc R U . . .
C54 C 0.4789(5) 0.0447(5) 0.6111(2) 0.0903(18) Uani 1 1 d . . . . .
H54A H 0.418404 0.087874 0.604935 0.135 Uiso 1 1 calc R U . . .
H54B H 0.502366 0.021955 0.569843 0.135 Uiso 1 1 calc R U . . .
H54C H 0.537168 0.073971 0.619702 0.135 Uiso 1 1 calc R U . . .
C102 C 0.1114(7) 0.7351(4) 0.7288(4) 0.101(2) Uani 1 1 d . . . . .
H102 H 0.074409 0.766020 0.693533 0.121 Uiso 1 1 calc R U . . .
C206 C 1.0321(5) 0.1256(3) 1.0129(3) 0.0879(15) Uani 1 1 d . U . . .
H20D H 1.052790 0.111215 1.057894 0.132 Uiso 1 1 calc R U . . .
H20E H 1.088548 0.103886 0.980201 0.132 Uiso 1 1 calc R U . . .
H20F H 0.966411 0.097055 1.015693 0.132 Uiso 1 1 calc R U . . .
C106 C 0.2766(5) 0.5952(4) 0.8937(3) 0.0855(15) Uani 1 1 d . . . . .
H10A H 0.325887 0.548144 0.879329 0.128 Uiso 1 1 calc R U . . .
H10B H 0.224819 0.568844 0.933674 0.128 Uiso 1 1 calc R U . . .
H10C H 0.316183 0.638222 0.905504 0.128 Uiso 1 1 calc R U . . .
C56 C 0.5426(4) -0.1011(5) 0.6804(3) 0.0938(17) Uani 1 1 d . U . . .
H56A H 0.600326 -0.070364 0.688018 0.141 Uiso 1 1 calc R U . . .
H56B H 0.564522 -0.121254 0.637803 0.141 Uiso 1 1 calc R U . . .
H56C H 0.525969 -0.152743 0.718508 0.141 Uiso 1 1 calc R U . . .

loop_
_atom_site_aniso_label
_atom_site_aniso_U_11
_atom_site_aniso_U_22
_atom_site_aniso_U_33
_atom_site_aniso_U_23
_atom_site_aniso_U_13
_atom_site_aniso_U_12
Cu1 0.0319(2) 0.0320(2) 0.0341(2) -0.00743(16) -0.01038(15) -0.00845(15)
P1 0.0329(3) 0.0244(3) 0.0358(3) -0.0053(3) -0.0135(3) -0.0054(2)
Al1 0.0232(3) 0.0172(3) 0.0231(3) -0.0053(2) -0.0030(2) -0.0028(2)
O1 0.0220(7) 0.0175(7) 0.0249(8) -0.0060(6) -0.0025(6) -0.0017(5)
N2 0.0210(8) 0.0195(9) 0.0227(9) -0.0057(7) -0.0035(7) -0.0017(7)
N1 0.0240(8) 0.0192(9) 0.0219(9) -0.0053(7) -0.0027(7) -0.0033(7)
C49 0.0147(8) 0.0488(13) 0.0161(9) -0.0150(9) -0.0091(7) 0.0098(8)
C14 0.0242(10) 0.0185(10) 0.0240(10) -0.0062(8) -0.0071(8) 0.0003(8)
C80 0.0250(10) 0.0180(10) 0.0261(11) -0.0080(9) -0.0070(8) 0.0021(8)
C1 0.0241(10) 0.0188(10) 0.0249(11) -0.0025(9) -0.0049(8) -0.0023(8)
C5 0.0203(9) 0.0212(10) 0.0313(12) -0.0067(9) -0.0064(9) -0.0005(8)
C23 0.0262(10) 0.0225(11) 0.0214(10) -0.0067(9) -0.0022(8) -0.0050(8)
C10 0.0243(10) 0.0212(10) 0.0279(11) -0.0058(9) -0.0088(9) -0.0007(8)
C6 0.0231(10) 0.0198(10) 0.0238(11) -0.0046(9) -0.0025(8) -0.0004(8)
C13 0.0259(10) 0.0216(11) 0.0281(11) -0.0083(9) -0.0069(9) 0.0034(8)
C11 0.0302(11) 0.0213(11) 0.0327(12) -0.0081(9) -0.0092(9) -0.0034(9)
C12 0.0322(11) 0.0212(11) 0.0308(12) -0.0089(9) -0.0103(9) 0.0004(9)
C50 0.0382(12) 0.0293(12) 0.0235(11) -0.0075(9) -0.0103(9) 0.0072(9)
C35 0.0213(10) 0.0201(10) 0.0247(11) -0.0061(9) -0.0052(8) -0.0019(8)
C4 0.0250(10) 0.0247(11) 0.0340(13) -0.0042(10) -0.0007(9) -0.0054(8)
C24 0.0288(11) 0.0255(11) 0.0286(12) -0.0082(10) -0.0043(9) -0.0018(9)
C40 0.0275(11) 0.0250(11) 0.0276(12) -0.0077(9) -0.0068(9) 0.0025(9)
C7 0.0232(10) 0.0248(11) 0.0352(13) -0.0103(10) -0.0077(9) -0.0019(8)
C36 0.0274(11) 0.0244(11) 0.0260(11) -0.0060(9) -0.0023(9) -0.0032(9)
C2 0.0314(11) 0.0266(11) 0.0250(11) -0.0085(9) -0.0008(9) -0.0033(9)
C15 0.0349(12) 0.0240(11) 0.0345(13) -0.0132(10) -0.0060(10) 0.0020(9)
C28 0.0326(11) 0.0270(12) 0.0255(11) -0.0075(10) -0.0066(9) -0.0011(9)
C3 0.0294(11) 0.0277(12) 0.0295(12) -0.0043(10) 0.0011(9) -0.0040(9)
C39 0.0269(11) 0.0363(13) 0.0381(14) -0.0120(11) -0.0114(10) 0.0068(10)
C32 0.0381(13) 0.0267(12) 0.0356(13) -0.0119(11) -0.0127(11) 0.0071(10)
C8 0.0285(11) 0.0320(13) 0.0504(16) -0.0152(12) -0.0040(11) -0.0087(10)
C38 0.0224(11) 0.0398(14) 0.0445(15) -0.0166(12) -0.0032(10) -0.0012(10)
C25 0.0428(14) 0.0288(13) 0.0405(15) -0.0172(12) -0.0092(12) 0.0013(10)
C37 0.0283(12) 0.0358(13) 0.0332(13) -0.0083(11) 0.0029(10) -0.0052(10)
C27 0.0455(14) 0.0410(15) 0.0314(13) -0.0154(12) -0.0145(11) -0.0003(12)
C48 0.0371(12) 0.0316(12) 0.0298(12) -0.0039(10) -0.0145(10) -0.0064(10)
C44 0.0380(13) 0.0378(14) 0.0235(12) -0.0021(11) -0.0023(10) 0.0045(11)
C41 0.0382(13) 0.0412(15) 0.0267(13) -0.0011(11) -0.0055(10) 0.0134(11)
C26 0.0467(15) 0.0407(15) 0.0409(15) -0.0242(13) -0.0129(12) 0.0002(12)
C9 0.0269(11) 0.0349(13) 0.0406(14) -0.0124(11) -0.0134(10) 0.0033(9)
C51 0.0552(16) 0.0249(12) 0.0319(13) 0.0027(11) -0.0117(12) -0.0116(11)
C29 0.0471(15) 0.0307(13) 0.0305(13) -0.0066(11) -0.0172(11) 0.0066(11)
C19 0.0369(13) 0.0374(14) 0.0325(14) -0.0068(11) 0.0070(11) -0.0081(11)
C34 0.0516(16) 0.0330(14) 0.0428(16) -0.0009(13) -0.0065(13) 0.0076(12)
C30 0.0494(16) 0.0401(16) 0.0451(16) -0.0065(13) -0.0227(14) 0.0049(12)
C22 0.0469(16) 0.0457(17) 0.0333(14) 0.0023(13) 0.0012(12) -0.0081(13)
C57 0.0536(18) 0.0486(18) 0.0489(18) 0.0027(15) -0.0179(15) -0.0203(14)
C205 0.071(2) 0.0494(19) 0.0388(16) -0.0124(15) -0.0099(15) 0.0056(16)
C43 0.0512(17) 0.058(2) 0.0368(16) 0.0067(14) -0.0102(13) -0.0202(15)
C16 0.0442(15) 0.0362(15) 0.0589(19) -0.0239(15) -0.0022(14) 0.0040(12)
C204 0.064(2) 0.063(2) 0.0461(18) -0.0201(17) -0.0143(16) -0.0145(17)
C18 0.0624(19) 0.0273(14) 0.0459(17) -0.0104(13) -0.0037(14) 0.0001(12)
C47 0.0349(14) 0.0472(17) 0.0562(19) -0.0099(14) -0.0215(13) 0.0011(12)
C33 0.0359(14) 0.0434(17) 0.067(2) -0.0101(16) -0.0165(14) 0.0018(12)
C42 0.084(2) 0.0384(16) 0.0345(15) 0.0015(13) -0.0258(16) -0.0075(16)
C53 0.0476(17) 0.088(3) 0.060(2) -0.043(2) -0.0145(15) -0.0097(17)
C45 0.068(2) 0.056(2) 0.0346(16) -0.0112(15) -0.0200(15) 0.0040(16)
C21 0.0425(16) 0.063(2) 0.0511(19) -0.0023(17) 0.0118(14) 0.0122(15)
C46 0.0618(19) 0.0365(16) 0.0343(15) 0.0057(13) 0.0033(13) 0.0042(14)
C17 0.0624(19) 0.0345(15) 0.0475(17) -0.0193(13) -0.0180(15) 0.0030(13)
C52 0.072(2) 0.0275(14) 0.0419(16) -0.0046(12) -0.0067(15) 0.0080(13)
C31 0.063(2) 0.0310(15) 0.077(3) 0.0037(16) -0.0349(19) -0.0067(14)
C203 0.064(2) 0.071(3) 0.0439(18) -0.0152(18) -0.0171(16) 0.0137(18)
C61 0.072(2) 0.0264(14) 0.082(3) -0.0079(16) -0.045(2) 0.0016(14)
C202 0.090(3) 0.049(2) 0.0462(19) -0.0147(17) 0.0008(19) -0.0023(19)
C20 0.071(2) 0.068(2) 0.0424(18) -0.0277(18) 0.0223(16) -0.0296(19)
C105 0.065(2) 0.0413(18) 0.082(3) -0.0292(19) 0.007(2) -0.0192(16)
C201 0.063(2) 0.071(3) 0.048(2) -0.0227(19) 0.0062(16) -0.0212(19)
C55 0.067(2) 0.069(2) 0.076(3) -0.041(2) -0.033(2) -0.0048(18)
C200 0.0461(17) 0.081(3) 0.0487(19) -0.0202(19) -0.0086(15) 0.0002(17)
C104 0.075(3) 0.060(3) 0.094(4) -0.043(3) 0.031(3) -0.030(2)
C59 0.073(3) 0.084(3) 0.046(2) 0.009(2) -0.0150(18) -0.027(2)
C58 0.052(2) 0.074(3) 0.075(3) 0.007(2) -0.0163(19) -0.0325(19)
C64 0.070(2) 0.0420(18) 0.074(3) -0.0098(17) -0.043(2) 0.0097(16)
C100 0.067(2) 0.057(2) 0.085(3) -0.030(2) 0.015(2) -0.0154(19)
C101 0.084(3) 0.066(3) 0.106(4) -0.023(3) -0.012(3) -0.024(2)
C62 0.090(3) 0.054(2) 0.098(3) -0.039(2) -0.052(3) 0.029(2)
C63 0.122(4) 0.0365(19) 0.105(4) 0.008(2) -0.061(3) -0.022(2)
C60 0.110(4) 0.0347(18) 0.105(4) 0.011(2) -0.062(3) -0.017(2)
C103 0.166(7) 0.077(4) 0.074(3) -0.032(3) 0.013(4) -0.068(4)
C54 0.094(3) 0.135(5) 0.049(2) -0.030(3) 0.002(2) -0.046(3)
C102 0.152(6) 0.055(3) 0.112(5) -0.010(3) -0.050(5) -0.045(3)
C206 0.125(4) 0.056(3) 0.074(3) -0.006(2) -0.016(3) 0.007(3)
C106 0.091(3) 0.064(3) 0.106(4) -0.032(3) -0.004(3) -0.016(2)
C56 0.068(3) 0.130(4) 0.115(4) -0.089(4) -0.032(3) 0.026(3)

loop_
_atom_type_symbol
_atom_type_description
_atom_type_scat_dispersion_real
_atom_type_scat_dispersion_imag
_atom_type_scat_source
C C 0.0181 0.0091 'International Tables Vol C Tables 4.2.6.8 and 6.1.1.4'
H H 0.0000 0.0000 'International Tables Vol C Tables 4.2.6.8 and 6.1.1.4'
Al Al 0.2130 0.2455 'International Tables Vol C Tables 4.2.6.8 and 6.1.1.4'
Cu Cu -1.9646 0.5888 'International Tables Vol C Tables 4.2.6.8 and 6.1.1.4'
N N 0.0311 0.0180 'International Tables Vol C Tables 4.2.6.8 and 6.1.1.4'
O O 0.0492 0.0322 'International Tables Vol C Tables 4.2.6.8 and 6.1.1.4'
P P 0.2955 0.4335 'International Tables Vol C Tables 4.2.6.8 and 6.1.1.4'

loop_
_geom_angle_atom_site_label_1
_geom_angle_atom_site_label_2
_geom_angle_atom_site_label_3
_geom_angle
_geom_angle_site_symmetry_1
_geom_angle_site_symmetry_3
_geom_angle_publ_flag
C50 Cu1 P1 171.11(8) . . ?
C57 P1 Cu1 108.47(10) . . ?
C53 P1 Cu1 110.62(11) . . ?
C53 P1 C57 109.31(19) . . ?
C53 P1 C61 111.32(19) . . ?
C61 P1 Cu1 109.74(10) . . ?
C61 P1 C57 107.28(19) . . ?
O1 Al1 C49 108.64(8) . . ?
N2 Al1 O1 83.63(8) . . ?
N2 Al1 C49 114.21(9) . . ?
N1 Al1 O1 84.19(8) . . ?
N1 Al1 N2 126.36(9) . . ?
N1 Al1 C49 119.20(9) . . ?
C80 O1 Al1 114.12(13) . . ?
C6 O1 Al1 113.94(13) . . ?
C6 O1 C80 112.70(17) . . ?
C14 N2 Al1 112.69(14) . . ?
C14 N2 C35 113.85(18) . . ?
C35 N2 Al1 132.62(15) . . ?
C1 N1 Al1 112.26(15) . . ?
C1 N1 C23 113.64(18) . . ?
C23 N1 Al1 132.32(15) . . ?
C50 C49 Al1 126.55(17) . . ?
C50 C49 C48 126.6(2) . . ?
C48 C49 Al1 106.44(18) . . ?
N2 C14 C13 128.9(2) . . ?
C80 C14 N2 116.71(19) . . ?
C80 C14 C13 114.4(2) . . ?
C14 C80 O1 112.34(19) . . ?
C10 C80 O1 119.8(2) . . ?
C10 C80 C14 127.5(2) . . ?
C6 C1 N1 116.7(2) . . ?
C6 C1 C2 114.8(2) . . ?
C2 C1 N1 128.5(2) . . ?
C6 C5 C4 115.3(2) . . ?
C6 C5 C7 117.2(2) . . ?
C4 C5 C7 127.5(2) . . ?
C24 C23 N1 120.0(2) . . ?
C24 C23 C28 120.0(2) . . ?
C28 C23 N1 119.8(2) . . ?
C80 C10 C11 115.7(2) . . ?
C80 C10 C7 117.1(2) . . ?
C11 C10 C7 127.2(2) . . ?
C1 C6 O1 112.71(19) . . ?
C5 C6 O1 119.5(2) . . ?
C5 C6 C1 127.7(2) . . ?
C14 C13 H13 119.6 . . ?
C12 C13 C14 120.8(2) . . ?
C12 C13 H13 119.6 . . ?
C10 C11 H11 119.9 . . ?
C10 C11 C12 120.1(2) . . ?
C12 C11 H11 119.9 . . ?
C13 C12 C11 120.7(2) . . ?
C13 C12 C15 120.3(2) . . ?
C11 C12 C15 119.0(2) . . ?
C49 C50 Cu1 127.93(19) . . ?
C49 C50 C51 121.0(2) . . ?
C51 C50 Cu1 110.70(19) . . ?
C40 C35 N2 119.6(2) . . ?
C36 C35 N2 119.9(2) . . ?
C36 C35 C40 120.4(2) . . ?
C5 C4 H4 119.6 . . ?
C5 C4 C3 120.9(2) . . ?
C3 C4 H4 119.6 . . ?
C23 C24 C32 122.8(2) . . ?
C25 C24 C23 119.3(2) . . ?
C25 C24 C32 117.8(2) . . ?
C35 C40 C41 122.4(2) . . ?
C39 C40 C35 118.4(2) . . ?
C39 C40 C41 119.2(2) . . ?
C5 C7 C10 107.80(18) . . ?
C5 C7 C9 108.4(2) . . ?
C10 C7 C9 108.2(2) . . ?
C8 C7 C5 112.0(2) . . ?
C8 C7 C10 111.3(2) . . ?
C8 C7 C9 109.0(2) . . ?
C35 C36 C44 122.5(2) . . ?
C37 C36 C35 118.8(2) . . ?
C37 C36 C44 118.7(2) . . ?
C1 C2 H2 119.6 . . ?
C1 C2 C3 120.8(2) . . ?
C3 C2 H2 119.6 . . ?
C16 C15 C12 113.0(2) . . ?
C18 C15 C12 109.3(2) . . ?
C18 C15 C16 107.5(2) . . ?
C18 C15 C17 109.8(2) . . ?
C17 C15 C12 109.7(2) . . ?
C17 C15 C16 107.5(3) . . ?
C23 C28 C29 122.0(2) . . ?
C27 C28 C23 118.4(2) . . ?
C27 C28 C29 119.6(2) . . ?
C4 C3 C2 120.3(2) . . ?
C4 C3 C19 119.2(2) . . ?
C2 C3 C19 120.5(2) . . ?
C40 C39 H39 119.4 . . ?
C38 C39 C40 121.3(2) . . ?
C38 C39 H39 119.4 . . ?
C24 C32 H32 108.1 . . ?
C24 C32 C33 111.1(2) . . ?
C34 C32 C24 111.1(2) . . ?
C34 C32 H32 108.1 . . ?
C34 C32 C33 110.2(2) . . ?
C33 C32 H32 108.1 . . ?
C7 C8 H8A 109.5 . . ?
C7 C8 H8B 109.5 . . ?
C7 C8 H8C 109.5 . . ?
H8A C8 H8B 109.5 . . ?
H8A C8 H8C 109.5 . . ?
H8B C8 H8C 109.5 . . ?
C39 C38 H38 120.0 . . ?
C37 C38 C39 119.9(2) . . ?
C37 C38 H38 120.0 . . ?
C24 C25 H25 119.5 . . ?
C26 C25 C24 121.1(3) . . ?
C26 C25 H25 119.5 . . ?
C36 C37 H37 119.4 . . ?
C38 C37 C36 121.2(3) . . ?
C38 C37 H37 119.4 . . ?
C28 C27 H27 119.3 . . ?
C26 C27 C28 121.5(2) . . ?
C26 C27 H27 119.3 . . ?
C49 C48 H48A 109.2 . . ?
C49 C48 H48B 109.2 . . ?
H48A C48 H48B 107.9 . . ?
C47 C48 C49 111.9(2) . . ?
C47 C48 H48A 109.2 . . ?
C47 C48 H48B 109.2 . . ?
C36 C44 H44 107.8 . . ?
C36 C44 C45 110.6(2) . . ?
C36 C44 C46 111.4(2) . . ?
C45 C44 H44 107.8 . . ?
C46 C44 H44 107.8 . . ?
C46 C44 C45 111.2(3) . . ?
C40 C41 H41 108.0 . . ?
C40 C41 C43 111.9(2) . . ?
C40 C41 C42 112.6(3) . . ?
C43 C41 H41 108.0 . . ?
C43 C41 C42 108.1(2) . . ?
C42 C41 H41 108.0 . . ?
C25 C26 C27 119.6(2) . . ?
C25 C26 H26 120.2 . . ?
C27 C26 H26 120.2 . . ?
C7 C9 H9A 109.5 . . ?
C7 C9 H9B 109.5 . . ?
C7 C9 H9C 109.5 . . ?
H9A C9 H9B 109.5 . . ?
H9A C9 H9C 109.5 . . ?
H9B C9 H9C 109.5 . . ?
C50 C51 H51A 108.7 . . ?
C50 C51 H51B 108.7 . . ?
H51A C51 H51B 107.6 . . ?
C52 C51 C50 114.2(2) . . ?
C52 C51 H51A 108.7 . . ?
C52 C51 H51B 108.7 . . ?
C28 C29 H29 107.5 . . ?
C28 C29 C30 112.6(2) . . ?
C30 C29 H29 107.5 . . ?
C31 C29 C28 112.5(3) . . ?
C31 C29 H29 107.5 . . ?
C31 C29 C30 108.8(2) . . ?
C3 C19 C21 108.8(3) . . ?
C22 C19 C3 109.8(2) . . ?
C22 C19 C21 109.1(3) . . ?
C20 C19 C3 112.4(2) . . ?
C20 C19 C22 107.4(3) . . ?
C20 C19 C21 109.3(3) . . ?
C32 C34 H34A 109.5 . . ?
C32 C34 H34B 109.5 . . ?
C32 C34 H34C 109.5 . . ?
H34A C34 H34B 109.5 . . ?
H34A C34 H34C 109.5 . . ?
H34B C34 H34C 109.5 . . ?
C29 C30 H30A 109.5 . . ?
C29 C30 H30B 109.5 . . ?
C29 C30 H30C 109.5 . . ?
H30A C30 H30B 109.5 . . ?
H30A C30 H30C 109.5 . . ?
H30B C30 H30C 109.5 . . ?
C19 C22 H22A 109.5 . . ?
C19 C22 H22B 109.5 . . ?
C19 C22 H22C 109.5 . . ?
H22A C22 H22B 109.5 . . ?
H22A C22 H22C 109.5 . . ?
H22B C22 H22C 109.5 . . ?
C59 C57 P1 109.1(2) . . ?
C59 C57 C60 104.1(3) . . ?
C58 C57 P1 116.2(3) . . ?
C58 C57 C59 112.2(4) . . ?
C58 C57 C60 106.9(3) . . ?
C60 C57 P1 107.4(3) . . ?
C204 C205 C206 120.4(4) . . ?
C200 C205 C204 117.6(4) . . ?
C200 C205 C206 122.0(4) . . ?
C41 C43 H43A 109.5 . . ?
C41 C43 H43B 109.5 . . ?
C41 C43 H43C 109.5 . . ?
H43A C43 H43B 109.5 . . ?
H43A C43 H43C 109.5 . . ?
H43B C43 H43C 109.5 . . ?
C15 C16 H16A 109.5 . . ?
C15 C16 H16B 109.5 . . ?
C15 C16 H16C 109.5 . . ?
H16A C16 H16B 109.5 . . ?
H16A C16 H16C 109.5 . . ?
H16B C16 H16C 109.5 . . ?
C205 C204 H204 119.8 . . ?
C203 C204 C205 120.4(4) . . ?
C203 C204 H204 119.8 . . ?
C15 C18 H18A 109.5 . . ?
C15 C18 H18B 109.5 . . ?
C15 C18 H18C 109.5 . . ?
H18A C18 H18B 109.5 . . ?
H18A C18 H18C 109.5 . . ?
H18B C18 H18C 109.5 . . ?
C48 C47 H47A 109.5 . . ?
C48 C47 H47B 109.5 . . ?
C48 C47 H47C 109.5 . . ?
H47A C47 H47B 109.5 . . ?
H47A C47 H47C 109.5 . . ?
H47B C47 H47C 109.5 . . ?
C32 C33 H33A 109.5 . . ?
C32 C33 H33B 109.5 . . ?
C32 C33 H33C 109.5 . . ?
H33A C33 H33B 109.5 . . ?
H33A C33 H33C 109.5 . . ?
H33B C33 H33C 109.5 . . ?
C41 C42 H42A 109.5 . . ?
C41 C42 H42B 109.5 . . ?
C41 C42 H42C 109.5 . . ?
H42A C42 H42B 109.5 . . ?
H42A C42 H42C 109.5 . . ?
H42B C42 H42C 109.5 . . ?
C55 C53 P1 116.4(3) . . ?
C55 C53 C54 106.7(3) . . ?
C54 C53 P1 106.9(3) . . ?
C56 C53 P1 109.3(3) . . ?
C56 C53 C55 111.2(4) . . ?
C56 C53 C54 105.6(4) . . ?
C44 C45 H45A 109.5 . . ?
C44 C45 H45B 109.5 . . ?
C44 C45 H45C 109.5 . . ?
H45A C45 H45B 109.5 . . ?
H45A C45 H45C 109.5 . . ?
H45B C45 H45C 109.5 . . ?
C19 C21 H21A 109.5 . . ?
C19 C21 H21B 109.5 . . ?
C19 C21 H21C 109.5 . . ?
H21A C21 H21B 109.5 . . ?
H21A C21 H21C 109.5 . . ?
H21B C21 H21C 109.5 . . ?
C44 C46 H46A 109.5 . . ?
C44 C46 H46B 109.5 . . ?
C44 C46 H46C 109.5 . . ?
H46A C46 H46B 109.5 . . ?
H46A C46 H46C 109.5 . . ?
H46B C46 H46C 109.5 . . ?
C15 C17 H17A 109.5 . . ?
C15 C17 H17B 109.5 . . ?
C15 C17 H17C 109.5 . . ?
H17A C17 H17B 109.5 . . ?
H17A C17 H17C 109.5 . . ?
H17B C17 H17C 109.5 . . ?
C51 C52 H52A 109.5 . . ?
C51 C52 H52B 109.5 . . ?
C51 C52 H52C 109.5 . . ?
H52A C52 H52B 109.5 . . ?
H52A C52 H52C 109.5 . . ?
H52B C52 H52C 109.5 . . ?
C29 C31 H31A 109.5 . . ?
C29 C31 H31B 109.5 . . ?
C29 C31 H31C 109.5 . . ?
H31A C31 H31B 109.5 . . ?
H31A C31 H31C 109.5 . . ?
H31B C31 H31C 109.5 . . ?
C204 C203 H203 120.0 . . ?
C202 C203 C204 120.0(4) . . ?
C202 C203 H203 120.0 . . ?
C64 C61 P1 116.7(2) . . ?
C64 C61 C62 107.7(4) . . ?
C62 C61 P1 108.6(3) . . ?
C63 C61 P1 109.4(3) . . ?
C63 C61 C64 109.9(3) . . ?
C63 C61 C62 103.8(4) . . ?
C203 C202 H202 120.1 . . ?
C203 C202 C201 119.9(4) . . ?
C201 C202 H202 120.1 . . ?
C19 C20 H20A 109.5 . . ?
C19 C20 H20B 109.5 . . ?
C19 C20 H20C 109.5 . . ?
H20A C20 H20B 109.5 . . ?
H20A C20 H20C 109.5 . . ?
H20B C20 H20C 109.5 . . ?
C104 C105 C106 121.7(5) . . ?
C100 C105 C104 117.7(5) . . ?
C100 C105 C106 120.6(5) . . ?
C202 C201 H201 119.9 . . ?
C200 C201 C202 120.3(4) . . ?
C200 C201 H201 119.9 . . ?
C53 C55 H55A 109.5 . . ?
C53 C55 H55B 109.5 . . ?
C53 C55 H55C 109.5 . . ?
H55A C55 H55B 109.5 . . ?
H55A C55 H55C 109.5 . . ?
H55B C55 H55C 109.5 . . ?
C205 C200 H200 119.1 . . ?
C201 C200 C205 121.8(4) . . ?
C201 C200 H200 119.1 . . ?
C105 C104 H104 119.0 . . ?
C103 C104 C105 122.0(5) . . ?
C103 C104 H104 119.0 . . ?
C57 C59 H59A 109.5 . . ?
C57 C59 H59B 109.5 . . ?
C57 C59 H59C 109.5 . . ?
H59A C59 H59B 109.5 . . ?
H59A C59 H59C 109.5 . . ?
H59B C59 H59C 109.5 . . ?
C57 C58 H58A 109.5 . . ?
C57 C58 H58B 109.5 . . ?
C57 C58 H58C 109.5 . . ?
H58A C58 H58B 109.5 . . ?
H58A C58 H58C 109.5 . . ?
H58B C58 H58C 109.5 . . ?
C61 C64 H64A 109.5 . . ?
C61 C64 H64B 109.5 . . ?
C61 C64 H64C 109.5 . . ?
H64A C64 H64B 109.5 . . ?
H64A C64 H64C 109.5 . . ?
H64B C64 H64C 109.5 . . ?
C105 C100 H100 119.5 . . ?
C101 C100 C105 121.0(5) . . ?
C101 C100 H100 119.5 . . ?
C100 C101 H101 119.1 . . ?
C100 C101 C102 121.8(6) . . ?
C102 C101 H101 119.1 . . ?
C61 C62 H62A 109.5 . . ?
C61 C62 H62B 109.5 . . ?
C61 C62 H62C 109.5 . . ?
H62A C62 H62B 109.5 . . ?
H62A C62 H62C 109.5 . . ?
H62B C62 H62C 109.5 . . ?
C61 C63 H63A 109.5 . . ?
C61 C63 H63B 109.5 . . ?
C61 C63 H63C 109.5 . . ?
H63A C63 H63B 109.5 . . ?
H63A C63 H63C 109.5 . . ?
H63B C63 H63C 109.5 . . ?
C57 C60 H60A 109.5 . . ?
C57 C60 H60B 109.5 . . ?
C57 C60 H60C 109.5 . . ?
H60A C60 H60B 109.5 . . ?
H60A C60 H60C 109.5 . . ?
H60B C60 H60C 109.5 . . ?
C104 C103 H103 120.6 . . ?
C104 C103 C102 118.9(6) . . ?
C102 C103 H103 120.6 . . ?
C53 C54 H54A 109.5 . . ?
C53 C54 H54B 109.5 . . ?
C53 C54 H54C 109.5 . . ?
H54A C54 H54B 109.5 . . ?
H54A C54 H54C 109.5 . . ?
H54B C54 H54C 109.5 . . ?
C101 C102 C103 118.6(6) . . ?
C101 C102 H102 120.7 . . ?
C103 C102 H102 120.7 . . ?
C205 C206 H20D 109.5 . . ?
C205 C206 H20E 109.5 . . ?
C205 C206 H20F 109.5 . . ?
H20D C206 H20E 109.5 . . ?
H20D C206 H20F 109.5 . . ?
H20E C206 H20F 109.5 . . ?
C105 C106 H10A 109.5 . . ?
C105 C106 H10B 109.5 . . ?
C105 C106 H10C 109.5 . . ?
H10A C106 H10B 109.5 . . ?
H10A C106 H10C 109.5 . . ?
H10B C106 H10C 109.5 . . ?
C53 C56 H56A 109.5 . . ?
C53 C56 H56B 109.5 . . ?
C53 C56 H56C 109.5 . . ?
H56A C56 H56B 109.5 . . ?
H56A C56 H56C 109.5 . . ?
H56B C56 H56C 109.5 . . ?

loop_
_geom_bond_atom_site_label_1
_geom_bond_atom_site_label_2
_geom_bond_distance
_geom_bond_site_symmetry_2
_geom_bond_publ_flag
Cu1 P1 2.2096(7) . ?
Cu1 C50 1.940(2) . ?
P1 C57 1.911(3) . ?
P1 C53 1.888(4) . ?
P1 C61 1.891(3) . ?
Al1 O1 1.9184(16) . ?
Al1 N2 1.905(2) . ?
Al1 N1 1.905(2) . ?
Al1 C49 2.026(3) . ?
O1 C80 1.406(3) . ?
O1 C6 1.405(3) . ?
N2 C14 1.389(3) . ?
N2 C35 1.442(3) . ?
N1 C1 1.403(3) . ?
N1 C23 1.444(3) . ?
C49 C50 1.252(4) . ?
C49 C48 1.568(3) . ?
C14 C80 1.387(3) . ?
C14 C13 1.413(3) . ?
C80 C10 1.373(3) . ?
C1 C6 1.388(3) . ?
C1 C2 1.401(3) . ?
C5 C6 1.377(3) . ?
C5 C4 1.395(4) . ?
C5 C7 1.540(3) . ?
C23 C24 1.406(3) . ?
C23 C28 1.417(3) . ?
C10 C11 1.402(3) . ?
C10 C7 1.540(3) . ?
C13 H13 0.9300 . ?
C13 C12 1.396(3) . ?
C11 H11 0.9300 . ?
C11 C12 1.407(3) . ?
C12 C15 1.541(3) . ?
C50 C51 1.539(4) . ?
C35 C40 1.414(3) . ?
C35 C36 1.404(3) . ?
C4 H4 0.9300 . ?
C4 C3 1.402(4) . ?
C24 C32 1.525(3) . ?
C24 C25 1.394(3) . ?
C40 C39 1.399(3) . ?
C40 C41 1.518(4) . ?
C7 C8 1.530(3) . ?
C7 C9 1.544(3) . ?
C36 C37 1.397(3) . ?
C36 C44 1.521(3) . ?
C2 H2 0.9300 . ?
C2 C3 1.404(3) . ?
C15 C16 1.537(4) . ?
C15 C18 1.532(4) . ?
C15 C17 1.536(4) . ?
C28 C27 1.395(4) . ?
C28 C29 1.521(4) . ?
C3 C19 1.536(4) . ?
C39 H39 0.9300 . ?
C39 C38 1.378(4) . ?
C32 H32 0.9800 . ?
C32 C34 1.523(4) . ?
C32 C33 1.527(4) . ?
C8 H8A 0.9600 . ?
C8 H8B 0.9600 . ?
C8 H8C 0.9600 . ?
C38 H38 0.9300 . ?
C38 C37 1.377(4) . ?
C25 H25 0.9300 . ?
C25 C26 1.379(4) . ?
C37 H37 0.9300 . ?
C27 H27 0.9300 . ?
C27 C26 1.389(4) . ?
C48 H48A 0.9700 . ?
C48 H48B 0.9700 . ?
C48 C47 1.533(4) . ?
C44 H44 0.9800 . ?
C44 C45 1.533(4) . ?
C44 C46 1.523(4) . ?
C41 H41 0.9800 . ?
C41 C43 1.527(5) . ?
C41 C42 1.529(4) . ?
C26 H26 0.9300 . ?
C9 H9A 0.9600 . ?
C9 H9B 0.9600 . ?
C9 H9C 0.9600 . ?
C51 H51A 0.9700 . ?
C51 H51B 0.9700 . ?
C51 C52 1.512(4) . ?
C29 H29 0.9800 . ?
C29 C30 1.532(4) . ?
C29 C31 1.519(5) . ?
C19 C22 1.535(4) . ?
C19 C21 1.540(4) . ?
C19 C20 1.531(4) . ?
C34 H34A 0.9600 . ?
C34 H34B 0.9600 . ?
C34 H34C 0.9600 . ?
C30 H30A 0.9600 . ?
C30 H30B 0.9600 . ?
C30 H30C 0.9600 . ?
C22 H22A 0.9600 . ?
C22 H22B 0.9600 . ?
C22 H22C 0.9600 . ?
C57 C59 1.537(6) . ?
C57 C58 1.519(5) . ?
C57 C60 1.556(6) . ?
C205 C204 1.395(5) . ?
C205 C200 1.376(6) . ?
C205 C206 1.505(6) . ?
C43 H43A 0.9600 . ?
C43 H43B 0.9600 . ?
C43 H43C 0.9600 . ?
C16 H16A 0.9600 . ?
C16 H16B 0.9600 . ?
C16 H16C 0.9600 . ?
C204 H204 0.9300 . ?
C204 C203 1.387(6) . ?
C18 H18A 0.9600 . ?
C18 H18B 0.9600 . ?
C18 H18C 0.9600 . ?
C47 H47A 0.9600 . ?
C47 H47B 0.9600 . ?
C47 H47C 0.9600 . ?
C33 H33A 0.9600 . ?
C33 H33B 0.9600 . ?
C33 H33C 0.9600 . ?
C42 H42A 0.9600 . ?
C42 H42B 0.9600 . ?
C42 H42C 0.9600 . ?
C53 C55 1.527(4) . ?
C53 C54 1.582(7) . ?
C53 C56 1.505(6) . ?
C45 H45A 0.9600 . ?
C45 H45B 0.9600 . ?
C45 H45C 0.9600 . ?
C21 H21A 0.9600 . ?
C21 H21B 0.9600 . ?
C21 H21C 0.9600 . ?
C46 H46A 0.9600 . ?
C46 H46B 0.9600 . ?
C46 H46C 0.9600 . ?
C17 H17A 0.9600 . ?
C17 H17B 0.9600 . ?
C17 H17C 0.9600 . ?
C52 H52A 0.9600 . ?
C52 H52B 0.9600 . ?
C52 H52C 0.9600 . ?
C31 H31A 0.9600 . ?
C31 H31B 0.9600 . ?
C31 H31C 0.9600 . ?
C203 H203 0.9300 . ?
C203 C202 1.363(6) . ?
C61 C64 1.539(5) . ?
C61 C62 1.557(7) . ?
C61 C63 1.512(6) . ?
C202 H202 0.9300 . ?
C202 C201 1.373(6) . ?
C20 H20A 0.9600 . ?
C20 H20B 0.9600 . ?
C20 H20C 0.9600 . ?
C105 C104 1.393(7) . ?
C105 C100 1.368(6) . ?
C105 C106 1.501(8) . ?
C201 H201 0.9300 . ?
C201 C200 1.358(6) . ?
C55 H55A 0.9600 . ?
C55 H55B 0.9600 . ?
C55 H55C 0.9600 . ?
C200 H200 0.9300 . ?
C104 H104 0.9300 . ?
C104 C103 1.354(9) . ?
C59 H59A 0.9600 . ?
C59 H59B 0.9600 . ?
C59 H59C 0.9600 . ?
C58 H58A 0.9600 . ?
C58 H58B 0.9600 . ?
C58 H58C 0.9600 . ?
C64 H64A 0.9600 . ?
C64 H64B 0.9600 . ?
C64 H64C 0.9600 . ?
C100 H100 0.9300 . ?
C100 C101 1.342(8) . ?
C101 H101 0.9300 . ?
C101 C102 1.367(9) . ?
C62 H62A 0.9600 . ?
C62 H62B 0.9600 . ?
C62 H62C 0.9600 . ?
C63 H63A 0.9600 . ?
C63 H63B 0.9600 . ?
C63 H63C 0.9600 . ?
C60 H60A 0.9600 . ?
C60 H60B 0.9600 . ?
C60 H60C 0.9600 . ?
C103 H103 0.9300 . ?
C103 C102 1.399(10) . ?
C54 H54A 0.9600 . ?
C54 H54B 0.9600 . ?
C54 H54C 0.9600 . ?
C102 H102 0.9300 . ?
C206 H20D 0.9600 . ?
C206 H20E 0.9600 . ?
C206 H20F 0.9600 . ?
C106 H10A 0.9600 . ?
C106 H10B 0.9600 . ?
C106 H10C 0.9600 . ?
C56 H56A 0.9600 . ?
C56 H56B 0.9600 . ?
C56 H56C 0.9600 . ?

loop_
_geom_torsion_atom_site_label_1
_geom_torsion_atom_site_label_2
_geom_torsion_atom_site_label_3
_geom_torsion_atom_site_label_4
_geom_torsion
_geom_torsion_site_symmetry_1
_geom_torsion_site_symmetry_2
_geom_torsion_site_symmetry_3
_geom_torsion_site_symmetry_4
_geom_torsion_publ_flag
Cu1 P1 C53 C55 164.0(3) . . . . ?
Cu1 P1 C53 C54 -77.0(3) . . . . ?
Cu1 P1 C53 C56 36.9(4) . . . . ?
Cu1 P1 C61 C64 167.0(3) . . . . ?
Cu1 P1 C61 C62 -71.1(3) . . . . ?
Cu1 P1 C61 C63 41.5(3) . . . . ?
Cu1 C50 C51 C52 60.4(3) . . . . ?
Al1 O1 C80 C14 -0.3(2) . . . . ?
Al1 O1 C80 C10 -174.34(17) . . . . ?
Al1 O1 C6 C1 -2.2(2) . . . . ?
Al1 O1 C6 C5 173.79(16) . . . . ?
Al1 N2 C14 C80 8.0(3) . . . . ?
Al1 N2 C14 C13 -172.8(2) . . . . ?
Al1 N2 C35 C40 -103.9(2) . . . . ?
Al1 N2 C35 C36 80.1(3) . . . . ?
Al1 N1 C1 C6 -4.5(2) . . . . ?
Al1 N1 C1 C2 176.9(2) . . . . ?
Al1 N1 C23 C24 -84.2(3) . . . . ?
Al1 N1 C23 C28 100.2(3) . . . . ?
Al1 C49 C50 Cu1 -1.8(4) . . . . ?
Al1 C49 C50 C51 -174.42(19) . . . . ?
Al1 C49 C48 C47 -91.1(2) . . . . ?
O1 C80 C10 C11 -178.4(2) . . . . ?
O1 C80 C10 C7 1.9(3) . . . . ?
N2 C14 C80 O1 -5.0(3) . . . . ?
N2 C14 C80 C10 168.5(2) . . . . ?
N2 C14 C13 C12 -173.8(2) . . . . ?
N2 C35 C40 C39 -177.2(2) . . . . ?
N2 C35 C40 C41 -0.4(3) . . . . ?
N2 C35 C36 C37 177.6(2) . . . . ?
N2 C35 C36 C44 0.1(3) . . . . ?
N1 C1 C6 O1 4.4(3) . . . . ?
N1 C1 C6 C5 -171.2(2) . . . . ?
N1 C1 C2 C3 174.7(2) . . . . ?
N1 C23 C24 C32 4.0(4) . . . . ?
N1 C23 C24 C25 -174.7(2) . . . . ?
N1 C23 C28 C27 173.9(2) . . . . ?
N1 C23 C28 C29 -5.9(4) . . . . ?
C49 C50 C51 C52 -125.9(3) . . . . ?
C14 N2 C35 C40 87.6(2) . . . . ?
C14 N2 C35 C36 -88.4(3) . . . . ?
C14 C80 C10 C11 8.5(4) . . . . ?
C14 C80 C10 C7 -171.2(2) . . . . ?
C14 C13 C12 C11 1.2(4) . . . . ?
C14 C13 C12 C15 -179.8(2) . . . . ?
C80 O1 C6 C1 -134.34(19) . . . . ?
C80 O1 C6 C5 41.7(3) . . . . ?
C80 C14 C13 C12 5.5(3) . . . . ?
C80 C10 C11 C12 -0.6(3) . . . . ?
C80 C10 C7 C5 36.0(3) . . . . ?
C80 C10 C7 C8 159.2(2) . . . . ?
C80 C10 C7 C9 -81.1(3) . . . . ?
C1 N1 C23 C24 79.1(3) . . . . ?
C1 N1 C23 C28 -96.4(2) . . . . ?
C1 C2 C3 C4 -0.6(4) . . . . ?
C1 C2 C3 C19 -180.0(2) . . . . ?
C5 C4 C3 C2 2.6(4) . . . . ?
C5 C4 C3 C19 -178.0(2) . . . . ?
C23 N1 C1 C6 -171.2(2) . . . . ?
C23 N1 C1 C2 10.1(3) . . . . ?
C23 C24 C32 C34 124.6(3) . . . . ?
C23 C24 C32 C33 -112.3(3) . . . . ?
C23 C24 C25 C26 0.6(4) . . . . ?
C23 C28 C27 C26 1.0(4) . . . . ?
C23 C28 C29 C30 -156.5(3) . . . . ?
C23 C28 C29 C31 80.1(3) . . . . ?
C10 C11 C12 C13 -3.8(4) . . . . ?
C10 C11 C12 C15 177.2(2) . . . . ?
C6 O1 C80 C14 131.7(2) . . . . ?
C6 O1 C80 C10 -42.3(3) . . . . ?
C6 C1 C2 C3 -4.0(3) . . . . ?
C6 C5 C4 C3 0.3(3) . . . . ?
C6 C5 C7 C10 -36.5(3) . . . . ?
C6 C5 C7 C8 -159.3(2) . . . . ?
C6 C5 C7 C9 80.4(2) . . . . ?
C13 C14 C80 O1 175.61(19) . . . . ?
C13 C14 C80 C10 -10.9(4) . . . . ?
C13 C12 C15 C16 -0.7(4) . . . . ?
C13 C12 C15 C18 -120.3(3) . . . . ?
C13 C12 C15 C17 119.3(3) . . . . ?
C11 C10 C7 C5 -143.7(2) . . . . ?
C11 C10 C7 C8 -20.5(3) . . . . ?
C11 C10 C7 C9 99.2(3) . . . . ?
C11 C12 C15 C16 178.4(2) . . . . ?
C11 C12 C15 C18 58.7(3) . . . . ?
C11 C12 C15 C17 -61.7(3) . . . . ?
C50 C49 C48 C47 95.9(3) . . . . ?
C35 N2 C14 C80 178.8(2) . . . . ?
C35 N2 C14 C13 -1.9(3) . . . . ?
C35 C40 C39 C38 0.3(4) . . . . ?
C35 C40 C41 C43 -98.8(3) . . . . ?
C35 C40 C41 C42 139.2(3) . . . . ?
C35 C36 C37 C38 -1.3(4) . . . . ?
C35 C36 C44 C45 109.7(3) . . . . ?
C35 C36 C44 C46 -126.1(3) . . . . ?
C4 C5 C6 O1 178.9(2) . . . . ?
C4 C5 C6 C1 -5.8(4) . . . . ?
C4 C5 C7 C10 143.8(2) . . . . ?
C4 C5 C7 C8 21.0(3) . . . . ?
C4 C5 C7 C9 -99.3(3) . . . . ?
C4 C3 C19 C22 -55.2(3) . . . . ?
C4 C3 C19 C21 64.1(3) . . . . ?
C4 C3 C19 C20 -174.7(3) . . . . ?
C24 C23 C28 C27 -1.7(4) . . . . ?
C24 C23 C28 C29 178.5(2) . . . . ?
C24 C25 C26 C27 -1.4(5) . . . . ?
C40 C35 C36 C37 1.7(3) . . . . ?
C40 C35 C36 C44 -175.9(2) . . . . ?
C40 C39 C38 C37 0.1(4) . . . . ?
C7 C5 C6 O1 -0.9(3) . . . . ?
C7 C5 C6 C1 174.5(2) . . . . ?
C7 C5 C4 C3 -180.0(2) . . . . ?
C7 C10 C11 C12 179.1(2) . . . . ?
C36 C35 C40 C39 -1.2(3) . . . . ?
C36 C35 C40 C41 175.6(2) . . . . ?
C2 C1 C6 O1 -176.79(19) . . . . ?
C2 C1 C6 C5 7.6(4) . . . . ?
C2 C3 C19 C22 124.1(3) . . . . ?
C2 C3 C19 C21 -116.5(3) . . . . ?
C2 C3 C19 C20 4.7(4) . . . . ?
C28 C23 C24 C32 179.5(2) . . . . ?
C28 C23 C24 C25 0.9(4) . . . . ?
C28 C27 C26 C25 0.5(5) . . . . ?
C39 C40 C41 C43 77.9(3) . . . . ?
C39 C40 C41 C42 -44.1(4) . . . . ?
C39 C38 C37 C36 0.4(4) . . . . ?
C32 C24 C25 C26 -178.0(3) . . . . ?
C25 C24 C32 C34 -56.8(3) . . . . ?
C25 C24 C32 C33 66.3(3) . . . . ?
C37 C36 C44 C45 -67.9(3) . . . . ?
C37 C36 C44 C46 56.4(3) . . . . ?
C27 C28 C29 C30 23.7(4) . . . . ?
C27 C28 C29 C31 -99.7(3) . . . . ?
C48 C49 C50 Cu1 169.84(19) . . . . ?
C48 C49 C50 C51 -2.7(4) . . . . ?
C44 C36 C37 C38 176.4(3) . . . . ?
C41 C40 C39 C38 -176.6(3) . . . . ?
C29 C28 C27 C26 -179.2(3) . . . . ?
C57 P1 C53 C55 44.6(4) . . . . ?
C57 P1 C53 C54 163.7(3) . . . . ?
C57 P1 C53 C56 -82.5(4) . . . . ?
C57 P1 C61 C64 -75.3(4) . . . . ?
C57 P1 C61 C62 46.5(3) . . . . ?
C57 P1 C61 C63 159.1(3) . . . . ?
C205 C204 C203 C202 -1.4(6) . . . . ?
C204 C205 C200 C201 0.4(6) . . . . ?
C204 C203 C202 C201 0.6(6) . . . . ?
C53 P1 C61 C64 44.2(4) . . . . ?
C53 P1 C61 C62 166.1(3) . . . . ?
C53 P1 C61 C63 -81.3(3) . . . . ?
C203 C202 C201 C200 0.6(6) . . . . ?
C61 P1 C53 C55 -73.8(4) . . . . ?
C61 P1 C53 C54 45.3(3) . . . . ?
C61 P1 C53 C56 159.2(4) . . . . ?
C202 C201 C200 C205 -1.1(6) . . . . ?
C105 C104 C103 C102 -0.2(7) . . . . ?
C105 C100 C101 C102 0.3(7) . . . . ?
C200 C205 C204 C203 0.9(6) . . . . ?
C104 C105 C100 C101 -0.2(6) . . . . ?
C104 C103 C102 C101 0.3(7) . . . . ?
C100 C105 C104 C103 0.1(6) . . . . ?
C100 C101 C102 C103 -0.4(7) . . . . ?
C206 C205 C204 C203 -178.8(4) . . . . ?
C206 C205 C200 C201 -179.9(4) . . . . ?
C106 C105 C104 C103 -178.3(4) . . . . ?
C106 C105 C100 C101 178.2(4) . . . . ?
